data_4027436
loop_
_publ_author_name
'Alexander J. Cresswell'
'Stephen G. Davies'
'James A. Lee'
'Melloney J. Morris'
'Paul M. Roberts'
'James E. Thomson'

_publ_contact_author 'Stephen G. Davies'
_publ_contact_author_email steve.davies@chem.ox.ac.uk
_publ_contact_author_fax '+44 1865 275633'
_publ_contact_author_phone '+44 1865 275695'
_publ_section_title
;
 Diastereodivergent Hydroxyfluorination of Cyclic and Acyclic Allylic
 Amines: Synthesis of 4-Deoxy-4-fluorophytosphingosines
;
_journal_name_full 'Journal of Organic Chemistry'
_journal_page_first 7262
_journal_page_last 7281
_journal_paper_doi 10.1021/jo301056r
_journal_volume 77
_journal_year 2012
_chemical_formula_moiety 'C21 H26 F1 N1 O1'
_chemical_formula_sum 'C21 H26 F N O'
_chemical_formula_weight 327.44
_space_group_IT_number 14
_symmetry_cell_setting monoclinic
_symmetry_space_group_name_Hall '-P 2ybc'
_symmetry_space_group_name_H-M 'P 1 21/c 1'
_atom_sites_solution_hydrogens geom
_atom_sites_solution_primary direct
_cell_angle_alpha 90
_cell_angle_beta 108.2352(9)
_cell_angle_gamma 90
_cell_formula_units_Z 4
_cell_length_a 9.8827(2)
_cell_length_b 15.4422(3)
_cell_length_c 12.2289(3)
_cell_measurement_reflns_used 3898
_cell_measurement_temperature 150
_cell_measurement_theta_max 27
_cell_measurement_theta_min 5
_cell_volume 1772.54(7)
_computing_cell_refinement 'DENZO/SCALEPACK (Otwinowski & Minor, 1997)'
_computing_data_collection 'COLLECT (Nonius, 2001).'
_computing_data_reduction 'DENZO/SCALEPACK (Otwinowski & Minor, 1997)'
_computing_molecular_graphics 'CAMERON (Watkin et al., 1996)'
_computing_publication_material 'CRYSTALS (Betteridge et al., 2003)'
_computing_structure_refinement 'CRYSTALS (Betteridge et al., 2003)'
_computing_structure_solution 'SIR92 (Altomare et al., 1994)'
_diffrn_ambient_temperature 150
_diffrn_measured_fraction_theta_full 0.991
_diffrn_measured_fraction_theta_max 0.989
_diffrn_measurement_device Area
_diffrn_measurement_device_type 'Nonius KappaCCD'
_diffrn_measurement_method \w
_diffrn_radiation_monochromator graphite
_diffrn_radiation_type 'Mo K\a'
_diffrn_radiation_wavelength 0.71073
_diffrn_reflns_av_R_equivalents 0.021
_diffrn_reflns_limit_h_max 12
_diffrn_reflns_limit_h_min -12
_diffrn_reflns_limit_k_max 20
_diffrn_reflns_limit_k_min -19
_diffrn_reflns_limit_l_max 15
_diffrn_reflns_limit_l_min -15
_diffrn_reflns_number 7567
_diffrn_reflns_theta_full 26.388
_diffrn_reflns_theta_max 27.487
_diffrn_reflns_theta_min 5.200
_diffrn_standards_number 0
_exptl_absorpt_coefficient_mu 0.082
_exptl_absorpt_correction_T_max 0.98
_exptl_absorpt_correction_T_min 0.98
_exptl_absorpt_correction_type multi-scan
_exptl_absorpt_process_details 'DENZO/SCALEPACK (Otwinowski & Minor, 1997)'
_exptl_crystal_colour colourless
_exptl_crystal_density_diffrn 1.227
_exptl_crystal_description block
_exptl_crystal_F_000 704
_exptl_crystal_size_max 0.270
_exptl_crystal_size_mid 0.230
_exptl_crystal_size_min 0.200
_refine_diff_density_max 0.21
_refine_diff_density_min -0.22
_refine_ls_extinction_method none
_refine_ls_goodness_of_fit_ref 0.9613
_refine_ls_hydrogen_treatment none
_refine_ls_matrix_type full
_refine_ls_number_parameters 217
_refine_ls_number_reflns 3095
_refine_ls_number_restraints 0
_refine_ls_R_factor_all 0.0494
_refine_ls_R_factor_gt 0.0365
_refine_ls_shift/su_max 0.0003124
_refine_ls_shift/su_mean 0.0000331
_refine_ls_structure_factor_coef Fsqd
_refine_ls_weighting_details
;
Method= Modified Sheldrick
w=1/[\s^2^(F^2^) + ( 0.04P)^2^ + 0.49P]
,where P=(max(Fo^2^,0) + 2Fc^2^)/3
;
_refine_ls_weighting_scheme calc
_refine_ls_wR_factor_all 0.0903
_refine_ls_wR_factor_gt 0.0850
_refine_ls_wR_factor_ref 0.0903
_reflns_limit_h_max 12
_reflns_limit_h_min -12
_reflns_limit_k_max 20
_reflns_limit_k_min 0
_reflns_limit_l_max 15
_reflns_limit_l_min 0
_reflns_number_gt 2505
_reflns_number_total 4024
_reflns_threshold_expression I>2.0\s(I)
_oxford_diffrn_Wilson_B_factor 2.64
_oxford_diffrn_Wilson_scale 1.93
_oxford_refine_ls_r_factor_ref 0.0494
_oxford_refine_ls_scale 0.745(2)
_oxford_reflns_number_all 3095
_oxford_reflns_threshold_expression_ref I>-3.0\s(I)
_cod_data_source_file jo301056r_si_001_05.cif
_cod_data_source_block 27
_cod_original_sg_symbol_H-M 'P 1 21/c 1 '
_cod_original_formula_sum 'C21 H26 F1 N1 O1'
_cod_database_code 4027436

loop_
_symmetry_equiv_pos_as_xyz
x,y,z
-x,-y,-z
-x,y+1/2,-z+1/2
x,-y+1/2,z+1/2

loop_
_atom_site_label
_atom_site_type_symbol
_atom_site_fract_x
_atom_site_fract_y
_atom_site_fract_z
_atom_site_U_iso_or_equiv
_atom_site_occupancy
_atom_site_adp_type
_atom_site_refinement_flags_posn
F1 F -0.15841(12) 0.27350(6) 0.42294(7) 0.0673 1.0000 Uani .
C2 C -0.21083(17) 0.33202(9) 0.33051(11) 0.0382 1.0000 Uani .
C3 C -0.08313(15) 0.38258(8) 0.32321(10) 0.0310 1.0000 Uani .
O4 O -0.03167(12) 0.42966(7) 0.42760(8) 0.0490 1.0000 Uani .
C5 C -0.11334(13) 0.44429(8) 0.21979(10) 0.0246 1.0000 Uani .
N6 N 0.00945(11) 0.50422(6) 0.24153(9) 0.0243 1.0000 Uani .
C7 C -0.02518(14) 0.58308(8) 0.17072(10) 0.0276 1.0000 Uani .
C8 C -0.12254(13) 0.64325(8) 0.20744(10) 0.0246 1.0000 Uani .
C9 C -0.08691(14) 0.67130(8) 0.32109(11) 0.0294 1.0000 Uani .
C10 C -0.17284(15) 0.72927(8) 0.35467(13) 0.0355 1.0000 Uani .
C11 C -0.29586(15) 0.76026(9) 0.27524(14) 0.0388 1.0000 Uani .
C12 C -0.33310(15) 0.73256(9) 0.16298(14) 0.0402 1.0000 Uani .
C13 C -0.24720(14) 0.67429(8) 0.12906(12) 0.0321 1.0000 Uani .
C14 C 0.13862(14) 0.46319(8) 0.23060(11) 0.0303 1.0000 Uani .
C15 C 0.27242(14) 0.51382(8) 0.28971(11) 0.0293 1.0000 Uani .
C16 C 0.29404(14) 0.55288(9) 0.39624(11) 0.0321 1.0000 Uani .
C17 C 0.42061(15) 0.59550(9) 0.45111(13) 0.0375 1.0000 Uani .
C18 C 0.52785(16) 0.59963(9) 0.40124(14) 0.0415 1.0000 Uani .
C19 C 0.50787(16) 0.56165(10) 0.29564(14) 0.0441 1.0000 Uani .
C20 C 0.38137(16) 0.51935(9) 0.24016(13) 0.0377 1.0000 Uani .
C21 C -0.15183(14) 0.39549(9) 0.10461(10) 0.0301 1.0000 Uani .
C22 C -0.31083(15) 0.37713(10) 0.05057(11) 0.0366 1.0000 Uani .
C23 C -0.38576(15) 0.33820(10) 0.13146(12) 0.0387 1.0000 Uani .
C24 C -0.29358(16) 0.28016(9) 0.22647(12) 0.0382 1.0000 Uani .
H21 H -0.2734 0.3716 0.3539 0.0457 1.0000 Uiso R
H31 H -0.0110 0.3397 0.3174 0.0375 1.0000 Uiso R
H51 H -0.1948 0.4805 0.2203 0.0281 1.0000 Uiso R
H72 H 0.0657 0.6134 0.1809 0.0318 1.0000 Uiso R
H71 H -0.0708 0.5689 0.0883 0.0337 1.0000 Uiso R
H91 H -0.0019 0.6513 0.3752 0.0358 1.0000 Uiso R
H101 H -0.1460 0.7474 0.4319 0.0444 1.0000 Uiso R
H111 H -0.3531 0.7998 0.2990 0.0478 1.0000 Uiso R
H121 H -0.4174 0.7525 0.1080 0.0486 1.0000 Uiso R
H131 H -0.2724 0.6538 0.0524 0.0383 1.0000 Uiso R
H142 H 0.1356 0.4550 0.1500 0.0353 1.0000 Uiso R
H141 H 0.1458 0.4058 0.2685 0.0356 1.0000 Uiso R
H161 H 0.2194 0.5500 0.4315 0.0384 1.0000 Uiso R
H171 H 0.4379 0.6216 0.5273 0.0468 1.0000 Uiso R
H181 H 0.6139 0.6278 0.4396 0.0489 1.0000 Uiso R
H191 H 0.5800 0.5648 0.2599 0.0537 1.0000 Uiso R
H201 H 0.3679 0.4934 0.1657 0.0457 1.0000 Uiso R
H212 H -0.1200 0.4293 0.0480 0.0357 1.0000 Uiso R
H211 H -0.1006 0.3402 0.1182 0.0361 1.0000 Uiso R
H222 H -0.3599 0.4312 0.0188 0.0460 1.0000 Uiso R
H221 H -0.3196 0.3355 -0.0102 0.0460 1.0000 Uiso R
H231 H -0.4227 0.3861 0.1673 0.0475 1.0000 Uiso R
H232 H -0.4689 0.3049 0.0850 0.0451 1.0000 Uiso R
H242 H -0.3557 0.2406 0.2516 0.0466 1.0000 Uiso R
H241 H -0.2270 0.2454 0.1985 0.0457 1.0000 Uiso R
H41 H 0.0025 0.4792 0.4109 0.0753 1.0000 Uiso R

loop_
_atom_site_aniso_label
_atom_site_aniso_U_11
_atom_site_aniso_U_22
_atom_site_aniso_U_33
_atom_site_aniso_U_23
_atom_site_aniso_U_13
_atom_site_aniso_U_12
F1 0.0921(8) 0.0575(6) 0.0364(5) 0.0184(4) -0.0029(5) -0.0400(6)
C2 0.0542(9) 0.0308(7) 0.0275(7) 0.0022(6) 0.0096(6) -0.0128(7)
C3 0.0428(8) 0.0269(7) 0.0204(6) -0.0022(5) 0.0056(6) -0.0065(6)
O4 0.0793(8) 0.0437(6) 0.0206(5) -0.0053(4) 0.0109(5) -0.0321(6)
C5 0.0278(7) 0.0239(6) 0.0232(6) -0.0014(5) 0.0098(5) 0.0007(5)
N6 0.0262(6) 0.0220(5) 0.0263(5) 0.0011(4) 0.0106(4) 0.0022(4)
C7 0.0318(7) 0.0276(7) 0.0254(6) 0.0040(5) 0.0119(5) 0.0009(5)
C8 0.0257(7) 0.0210(6) 0.0283(6) 0.0051(5) 0.0102(5) -0.0012(5)
C9 0.0301(7) 0.0283(7) 0.0295(7) 0.0011(5) 0.0089(6) 0.0011(6)
C10 0.0419(8) 0.0291(7) 0.0408(8) -0.0052(6) 0.0206(7) -0.0034(6)
C11 0.0363(8) 0.0243(7) 0.0635(10) 0.0004(7) 0.0270(7) 0.0025(6)
C12 0.0300(8) 0.0332(8) 0.0544(9) 0.0106(7) 0.0089(7) 0.0068(6)
C13 0.0335(7) 0.0301(7) 0.0316(7) 0.0056(6) 0.0087(6) 0.0005(6)
C14 0.0305(7) 0.0306(7) 0.0324(7) -0.0027(5) 0.0136(6) 0.0046(6)
C15 0.0291(7) 0.0245(7) 0.0357(7) 0.0078(5) 0.0121(6) 0.0069(5)
C16 0.0284(7) 0.0336(7) 0.0352(7) 0.0053(6) 0.0114(6) 0.0008(6)
C17 0.0324(8) 0.0374(8) 0.0401(8) 0.0066(6) 0.0077(6) -0.0035(6)
C18 0.0305(8) 0.0343(8) 0.0579(10) 0.0140(7) 0.0111(7) -0.0007(6)
C19 0.0356(8) 0.0368(8) 0.0689(11) 0.0160(7) 0.0295(8) 0.0057(7)
C20 0.0409(8) 0.0323(7) 0.0467(9) 0.0075(6) 0.0237(7) 0.0060(6)
C21 0.0331(7) 0.0345(7) 0.0239(6) -0.0039(5) 0.0104(5) -0.0006(6)
C22 0.0362(8) 0.0438(8) 0.0267(7) -0.0052(6) 0.0054(6) -0.0019(6)
C23 0.0331(8) 0.0426(8) 0.0382(8) -0.0042(6) 0.0079(6) -0.0048(6)
C24 0.0432(9) 0.0305(7) 0.0361(8) -0.0016(6) 0.0055(6) -0.0109(6)

loop_
_atom_type_symbol
_atom_type_scat_dispersion_real
_atom_type_scat_dispersion_imag
_atom_type_scat_Cromer_Mann_a1
_atom_type_scat_Cromer_Mann_b1
_atom_type_scat_Cromer_Mann_a2
_atom_type_scat_Cromer_Mann_b2
_atom_type_scat_Cromer_Mann_a3
_atom_type_scat_Cromer_Mann_b3
_atom_type_scat_Cromer_Mann_a4
_atom_type_scat_Cromer_Mann_b4
_atom_type_scat_Cromer_Mann_c
_atom_type_scat_source
C 0.0033 0.0016 2.3100 20.8439 1.0200 10.2075 1.5886 0.5687 0.8650 51.6512 0.2156 'International Tables Vol C 4.2.6.8 and 6.1.1.4'
H 0.0000 0.0000 0.4930 10.5109 0.3229 26.1257 0.1402 3.1424 0.0408 57.7998 0.0030 'International Tables Vol C 4.2.6.8 and 6.1.1.4'
F 0.0171 0.0103 3.5392 10.2825 2.6412 4.2944 1.5170 0.2615 1.0243 26.1476 0.2776 'International Tables Vol C 4.2.6.8 and 6.1.1.4'
N 0.0061 0.0033 12.2126 0.0057 3.1322 9.8933 2.0125 28.9975 1.1663 0.5826 -11.5290 'International Tables Vol C 4.2.6.8 and 6.1.1.4'
O 0.0106 0.0060 3.0485 13.2771 2.2868 5.7011 1.5463 0.3239 0.8670 32.9089 0.2508 'International Tables Vol C 4.2.6.8 and 6.1.1.4'

loop_
_geom_angle_atom_site_label_1
_geom_angle_atom_site_label_2
_geom_angle_atom_site_label_3
_geom_angle
_geom_angle_publ_flag
F1 C2 C3 105.90(11) yes
F1 C2 C24 107.54(11) yes
C3 C2 C24 117.84(12) yes
F1 C2 H21 105.9 no
C3 C2 H21 108.2 no
C24 C2 H21 110.8 no
C2 C3 O4 106.43(10) yes
C2 C3 C5 114.75(11) yes
O4 C3 C5 110.22(10) yes
C2 C3 H31 107.0 no
O4 C3 H31 110.1 no
C5 C3 H31 108.3 no
C3 O4 H41 106.9 no
C3 C5 N6 107.60(10) yes
C3 C5 C21 112.27(10) yes
N6 C5 C21 115.13(10) yes
C3 C5 H51 107.3 no
N6 C5 H51 105.7 no
C21 C5 H51 108.4 no
C5 N6 C7 112.62(9) yes
C5 N6 C14 113.61(9) yes
C7 N6 C14 110.63(10) yes
N6 C7 C8 112.85(10) yes
N6 C7 H72 106.5 no
C8 C7 H72 108.2 no
N6 C7 H71 111.3 no
C8 C7 H71 108.1 no
H72 C7 H71 109.9 no
C7 C8 C9 120.33(11) yes
C7 C8 C13 121.31(11) yes
C9 C8 C13 118.33(12) yes
C8 C9 C10 120.76(12) yes
C8 C9 H91 119.4 no
C10 C9 H91 119.9 no
C9 C10 C11 120.17(13) yes
C9 C10 H101 119.0 no
C11 C10 H101 120.8 no
C10 C11 C12 119.73(13) yes
C10 C11 H111 119.4 no
C12 C11 H111 120.9 no
C11 C12 C13 120.23(13) yes
C11 C12 H121 120.7 no
C13 C12 H121 119.0 no
C8 C13 C12 120.77(13) yes
C8 C13 H131 118.0 no
C12 C13 H131 121.2 no
N6 C14 C15 112.88(10) yes
N6 C14 H142 113.1 no
C15 C14 H142 107.0 no
N6 C14 H141 106.3 no
C15 C14 H141 108.4 no
H142 C14 H141 109.2 no
C14 C15 C16 121.84(12) yes
C14 C15 C20 120.21(12) yes
C16 C15 C20 117.89(13) yes
C15 C16 C17 120.68(13) yes
C15 C16 H161 119.0 no
C17 C16 H161 120.4 no
C16 C17 C18 120.63(14) yes
C16 C17 H171 121.2 no
C18 C17 H171 118.2 no
C17 C18 C19 119.40(14) yes
C17 C18 H181 120.0 no
C19 C18 H181 120.5 no
C18 C19 C20 120.23(14) yes
C18 C19 H191 120.3 no
C20 C19 H191 119.5 no
C15 C20 C19 121.17(14) yes
C15 C20 H201 119.2 no
C19 C20 H201 119.7 no
C5 C21 C22 114.42(11) yes
C5 C21 H212 109.9 no
C22 C21 H212 107.6 no
C5 C21 H211 107.8 no
C22 C21 H211 108.6 no
H212 C21 H211 108.4 no
C21 C22 C23 115.65(11) yes
C21 C22 H222 109.1 no
C23 C22 H222 108.1 no
C21 C22 H221 106.8 no
C23 C22 H221 106.9 no
H222 C22 H221 110.3 no
C22 C23 C24 115.39(12) yes
C22 C23 H231 108.3 no
C24 C23 H231 108.6 no
C22 C23 H232 108.5 no
C24 C23 H232 108.9 no
H231 C23 H232 106.9 no
C23 C24 C2 111.57(12) yes
C23 C24 H242 108.7 no
C2 C24 H242 107.0 no
C23 C24 H241 111.0 no
C2 C24 H241 109.6 no
H242 C24 H241 108.7 no

loop_
_geom_bond_atom_site_label_1
_geom_bond_atom_site_label_2
_geom_bond_distance
_geom_bond_publ_flag
F1 C2 1.4129(16) yes
C2 C3 1.5102(19) yes
C2 C24 1.5091(18) yes
C2 H21 0.975 no
C3 O4 1.4180(15) yes
C3 C5 1.5364(17) yes
C3 H31 0.991 no
O4 H41 0.885 no
C5 N6 1.4824(16) yes
C5 C21 1.5365(16) yes
C5 H51 0.982 no
N6 C7 1.4713(15) yes
N6 C14 1.4682(16) yes
C7 C8 1.5036(17) yes
C7 H72 0.986 no
C7 H71 0.992 no
C8 C9 1.3917(17) yes
C8 C13 1.3882(18) yes
C9 C10 1.3817(19) yes
C9 H91 0.944 no
C10 C11 1.383(2) yes
C10 H101 0.940 no
C11 C12 1.374(2) yes
C11 H111 0.938 no
C12 C13 1.387(2) yes
C12 H121 0.944 no
C13 H131 0.947 no
C14 C15 1.5114(19) yes
C14 H142 0.985 no
C14 H141 0.992 no
C15 C16 1.3901(19) yes
C15 C20 1.3935(19) yes
C16 C17 1.3867(19) yes
C16 H161 0.965 no
C17 C18 1.380(2) yes
C17 H171 0.980 no
C18 C19 1.375(2) yes
C18 H181 0.939 no
C19 C20 1.385(2) yes
C19 H191 0.946 no
C20 H201 0.965 no
C21 C22 1.5285(19) yes
C21 H212 0.993 no
C21 H211 0.979 no
C22 C23 1.532(2) yes
C22 H222 0.983 no
C22 H221 0.965 no
C23 C24 1.5234(19) yes
C23 H231 0.986 no
C23 H232 0.985 no
C24 H242 0.981 no
C24 H241 0.989 no

loop_
_geom_hbond_atom_site_label_D
_geom_hbond_atom_site_label_H
_geom_hbond_atom_site_label_A
_geom_hbond_angle_DHA
_geom_hbond_distance_DH
_geom_hbond_distance_HA
_geom_hbond_distance_DA
_geom_hbond_publ_flag
O4 H41 N6 121 0.89 2.13 2.692(2) yes
